data_4309700
loop_
_publ_author_name
'Neeladri Das'
'Ashutosh Ghosh'
'Atta M. Arif'
'Peter J. Stang'

_publ_section_title
;
Self-Assembly of Neutral Platinum-Based Supramolecular Ensembles
Incorporating Oxocarbon Dianions and Oxalate
;
_journal_name_full 'Inorganic Chemistry'
_journal_page_first 7130
_journal_page_last 7137
_journal_paper_doi 10.1021/ic050919p
_journal_volume 44
_journal_year 2005
_chemical_formula_moiety 'C86 H136 O10 P8 Pt4,4(C H CL3)'
_chemical_formula_sum 'C90 H140 Cl12 O10 P8 Pt4'
_chemical_formula_weight 2835.54
_chemical_name_systematic
; 
 ? 
;
_space_group_IT_number 14
_symmetry_cell_setting monoclinic
_symmetry_space_group_name_Hall '-P 2yn'
_symmetry_space_group_name_H-M 'P 1 21/n 1'
_atom_sites_solution_hydrogens geom
_atom_sites_solution_primary direct
_atom_sites_solution_secondary difmap
_audit_creation_method SHELXL-97
_cell_angle_alpha 90.00
_cell_angle_beta 97.2834(8)
_cell_angle_gamma 90.00
_cell_formula_units_Z 2
_cell_length_a 19.7622(3)
_cell_length_b 14.1900(2)
_cell_length_c 19.9798(2)
_cell_measurement_reflns_used 12539
_cell_measurement_temperature 150(1)
_cell_measurement_theta_max 27.485
_cell_measurement_theta_min 1.018
_cell_volume 5557.64(13)
_computing_cell_refinement DENZO-SMN
_computing_data_collection 'Nonius COLLECT'
_computing_data_reduction DENZO-SMN
_computing_molecular_graphics 'WinGX, Ortep3'
_computing_structure_refinement 'SHELXL-97 (Sheldrick, 1997)'
_computing_structure_solution SIR97
_diffrn_ambient_temperature 150(1)
_diffrn_measured_fraction_theta_full 0.988
_diffrn_measured_fraction_theta_max 0.988
_diffrn_measurement_device_type 'Nonius KappaCCD Diffractometer'
_diffrn_measurement_method 'Phi and Omega scan'
_diffrn_radiation_monochromator graphite
_diffrn_radiation_source 'fine-focus sealed tube'
_diffrn_radiation_type MoK\a
_diffrn_radiation_wavelength 0.71073
_diffrn_reflns_av_R_equivalents 0.0273
_diffrn_reflns_av_sigmaI/netI 0.0381
_diffrn_reflns_limit_h_max 25
_diffrn_reflns_limit_h_min -25
_diffrn_reflns_limit_k_max 18
_diffrn_reflns_limit_k_min -16
_diffrn_reflns_limit_l_max 25
_diffrn_reflns_limit_l_min -25
_diffrn_reflns_number 22867
_diffrn_reflns_theta_full 27.48
_diffrn_reflns_theta_max 27.48
_diffrn_reflns_theta_min 1.37
_exptl_absorpt_coefficient_mu 5.472
_exptl_absorpt_correction_T_max 0.3416
_exptl_absorpt_correction_T_min 0.2504
_exptl_absorpt_correction_type multi-scan
_exptl_absorpt_process_details 'DENZO-SMN (Otwinowski & Minor, 1997)'
_exptl_crystal_colour yellow
_exptl_crystal_density_diffrn 1.694
_exptl_crystal_density_method 'not measured'
_exptl_crystal_description prism
_exptl_crystal_F_000 2792
_exptl_crystal_size_max 0.35
_exptl_crystal_size_mid 0.30
_exptl_crystal_size_min 0.25
_refine_diff_density_max 1.223
_refine_diff_density_min -1.474
_refine_diff_density_rms 0.140
_refine_ls_extinction_coef 0.00030(4)
_refine_ls_extinction_expression Fc^*^=kFc[1+0.001xFc^2^\l^3^/sin(2\q)]^-1/4^
_refine_ls_extinction_method SHELXL
_refine_ls_goodness_of_fit_ref 1.031
_refine_ls_hydrogen_treatment constr
_refine_ls_matrix_type full
_refine_ls_number_parameters 569
_refine_ls_number_reflns 12593
_refine_ls_number_restraints 0
_refine_ls_restrained_S_all 1.031
_refine_ls_R_factor_all 0.0439
_refine_ls_R_factor_gt 0.0320
_refine_ls_shift/su_max 0.001
_refine_ls_shift/su_mean 0.000
_refine_ls_structure_factor_coef Fsqd
_refine_ls_weighting_details 'calc w=1/[\s^2^(Fo^2^)+(0.0329P)^2^+18.5333P] where P=(Fo^2^+2Fc^2^)/3'
_refine_ls_weighting_scheme calc
_refine_ls_wR_factor_gt 0.0738
_refine_ls_wR_factor_ref 0.0794
_reflns_number_gt 10474
_reflns_number_total 12593
_reflns_threshold_expression >2sigma(I)
_cod_data_source_file ic050919psi20050607_050830.cif
_cod_data_source_block pjs222
_cod_depositor_comments
;
The following automatic conversions were performed:
'_symmetry_cell_setting' value 'Monoclinic' changed to 'monoclinic'
according to '/home/saulius/struct/CIF-dictionaries/cif_core.dic'
dictionary named 'cif_core.dic' version 2.4.1 from
2010-06-29.

'_exptl_absorpt_correction_type' value 'Multi-scan' changed
to 'multi-scan' according to
'/home/saulius/struct/CIF-dictionaries/cif_core.dic' dictionary named
'cif_core.dic' version 2.4.1 from 2010-06-29.

Automatic conversion script
Id: cif_fix_enum 1527 2010-12-29 10:47:43Z saulius 
;
_cod_database_code 4309700

loop_
_symmetry_equiv_pos_as_xyz
'x, y, z'
'-x+1/2, y+1/2, -z+1/2'
'-x, -y, -z'
'x-1/2, -y-1/2, z-1/2'

loop_
_atom_site_label
_atom_site_type_symbol
_atom_site_fract_x
_atom_site_fract_y
_atom_site_fract_z
_atom_site_U_iso_or_equiv
_atom_site_adp_type
_atom_site_occupancy
_atom_site_symmetry_multiplicity
_atom_site_calc_flag
_atom_site_refinement_flags
_atom_site_disorder_assembly
_atom_site_disorder_group
Pt1 Pt 0.221109(8) 0.195883(11) -0.112578(7) 0.01544(5) Uani 1 1 d . . .
Pt2 Pt 0.112684(8) 0.053697(14) 0.261561(8) 0.02159(6) Uani 1 1 d . . .
Cl1 Cl 0.42938(10) 0.15992(17) 0.45423(9) 0.0720(5) Uani 1 1 d . A .
Cl2 Cl 0.4069(2) 0.2225(3) 0.5883(3) 0.102(2) Uani 0.837(9) 1 d P A 1
Cl3 Cl 0.5204(2) 0.10333(17) 0.56815(17) 0.0774(13) Uani 0.837(9) 1 d P A 1
Cl2' Cl 0.3840(7) 0.2428(9) 0.5500(8) 0.056(4) Uiso 0.163(9) 1 d P A 2
Cl3' Cl 0.4882(8) 0.1100(10) 0.5920(8) 0.067(4) Uiso 0.163(9) 1 d P A 2
Cl4 Cl 0.44649(12) 0.18866(15) 0.00361(10) 0.0742(5) Uani 1 1 d . . .
Cl5 Cl 0.44662(11) 0.00641(14) 0.06667(11) 0.0757(6) Uani 1 1 d . . .
Cl6 Cl 0.50231(11) 0.16457(16) 0.14356(9) 0.0718(5) Uani 1 1 d . . .
P1 P 0.24225(6) 0.03666(8) -0.11266(5) 0.0212(2) Uani 1 1 d . . .
P2 P 0.20550(6) 0.35613(8) -0.11672(6) 0.0214(2) Uani 1 1 d . . .
P3 P 0.14941(6) -0.08900(10) 0.22510(6) 0.0289(3) Uani 1 1 d . . .
P4 P 0.08075(6) 0.19617(10) 0.30258(6) 0.0275(3) Uani 1 1 d . . .
O1 O 0.24979(15) 0.1990(2) -0.00628(13) 0.0196(6) Uani 1 1 d . . .
O2 O 0.09705(16) 0.2064(3) -0.01843(16) 0.0309(8) Uani 1 1 d . . .
O3 O 0.05815(15) 0.1516(3) 0.11253(16) 0.0296(7) Uani 1 1 d . . .
O4 O 0.18584(15) 0.1170(3) 0.20525(14) 0.0290(8) Uani 1 1 d . . .
O5 O 0.29958(17) 0.1513(4) 0.13066(16) 0.0449(11) Uani 1 1 d . . .
C1 C 0.2115(2) 0.1834(3) 0.0386(2) 0.0193(9) Uani 1 1 d . . .
C2 C 0.1365(2) 0.1858(3) 0.0319(2) 0.0222(9) Uani 1 1 d . . .
C3 C 0.1168(2) 0.1586(3) 0.0987(2) 0.0222(9) Uani 1 1 d . . .
C4 C 0.1801(2) 0.1425(3) 0.1447(2) 0.0226(9) Uani 1 1 d . . .
C5 C 0.2386(2) 0.1594(4) 0.1081(2) 0.0266(10) Uani 1 1 d . . .
C6 C 0.0537(2) -0.0117(3) 0.3210(2) 0.0217(9) Uani 1 1 d . . .
C7 C 0.0746(2) -0.0206(4) 0.3911(2) 0.0269(10) Uani 1 1 d . . .
H7 H 0.1183 0.0016 0.4096 0.032 Uiso 1 1 calc R . .
C8 C 0.0325(2) -0.0611(3) 0.4329(2) 0.0264(10) Uani 1 1 d . . .
H8 H 0.0473 -0.0648 0.4800 0.032 Uiso 1 1 calc R . .
C9 C -0.0320(2) -0.0971(3) 0.4075(2) 0.0203(9) Uani 1 1 d . . .
C10 C -0.0778(2) -0.1331(3) 0.4509(2) 0.0211(9) Uani 1 1 d . . .
H10 H -0.0641 -0.1342 0.4983 0.025 Uiso 1 1 calc R . .
C11 C -0.1401(2) -0.1656(3) 0.4263(2) 0.0214(9) Uani 1 1 d . . .
H11 H -0.1705 -0.1859 0.4566 0.026 Uiso 1 1 calc R . .
C12 C -0.1613(2) -0.1700(3) 0.3548(2) 0.0189(8) Uani 1 1 d . . .
C13 C -0.2258(2) -0.2059(3) 0.3279(2) 0.0220(9) Uani 1 1 d . . .
H13 H -0.2571 -0.2250 0.3576 0.026 Uiso 1 1 calc R . .
C14 C -0.2437(2) -0.2136(3) 0.2589(2) 0.0218(9) Uani 1 1 d . . .
H14 H -0.2876 -0.2371 0.2420 0.026 Uiso 1 1 calc R . .
C15 C -0.1979(2) -0.1870(3) 0.2131(2) 0.0182(8) Uani 1 1 d . . .
C16 C -0.1356(2) -0.1508(3) 0.23991(19) 0.0180(8) Uani 1 1 d . . .
H16 H -0.1041 -0.1332 0.2099 0.022 Uiso 1 1 calc R . .
C17 C -0.1165(2) -0.1387(3) 0.30948(19) 0.0170(8) Uani 1 1 d . . .
C18 C -0.0516(2) -0.0951(3) 0.33689(19) 0.0174(8) Uani 1 1 d . . .
C19 C -0.0083(2) -0.0506(3) 0.2958(2) 0.0207(9) Uani 1 1 d . . .
H19 H -0.0224 -0.0472 0.2486 0.025 Uiso 1 1 calc R . .
C20 C 0.2784(3) -0.0065(4) -0.0295(2) 0.0394(13) Uani 1 1 d . . .
H20A H 0.3188 0.0323 -0.0133 0.047 Uiso 1 1 calc R . .
H20B H 0.2443 0.0031 0.0022 0.047 Uiso 1 1 calc R . .
C21 C 0.2997(4) -0.1103(4) -0.0268(3) 0.066(2) Uani 1 1 d . . .
H21A H 0.3182 -0.1270 0.0196 0.099 Uiso 1 1 calc R . .
H21B H 0.3347 -0.1205 -0.0567 0.099 Uiso 1 1 calc R . .
H21C H 0.2599 -0.1498 -0.0415 0.099 Uiso 1 1 calc R . .
C22 C 0.3022(2) 0.0018(4) -0.1705(2) 0.0300(11) Uani 1 1 d . . .
H22A H 0.3092 -0.0672 -0.1674 0.036 Uiso 1 1 calc R . .
H22B H 0.2820 0.0166 -0.2173 0.036 Uiso 1 1 calc R . .
C23 C 0.3708(3) 0.0507(4) -0.1561(3) 0.0455(14) Uani 1 1 d . . .
H23A H 0.4008 0.0294 -0.1885 0.068 Uiso 1 1 calc R . .
H23B H 0.3915 0.0353 -0.1102 0.068 Uiso 1 1 calc R . .
H23C H 0.3644 0.1191 -0.1602 0.068 Uiso 1 1 calc R . .
C24 C 0.1674(3) -0.0382(3) -0.1378(2) 0.0296(10) Uani 1 1 d . . .
H24A H 0.1503 -0.0260 -0.1858 0.035 Uiso 1 1 calc R . .
H24B H 0.1813 -0.1052 -0.1336 0.035 Uiso 1 1 calc R . .
C25 C 0.1103(3) -0.0206(5) -0.0952(3) 0.0466(14) Uani 1 1 d . . .
H25A H 0.0717 -0.0620 -0.1104 0.070 Uiso 1 1 calc R . .
H25B H 0.0957 0.0453 -0.0999 0.070 Uiso 1 1 calc R . .
H25C H 0.1267 -0.0338 -0.0477 0.070 Uiso 1 1 calc R . .
C26 C 0.2775(2) 0.4174(3) -0.1453(2) 0.0291(10) Uani 1 1 d . . .
H26A H 0.2818 0.3981 -0.1922 0.035 Uiso 1 1 calc R . .
H26B H 0.2688 0.4861 -0.1454 0.035 Uiso 1 1 calc R . .
C27 C 0.3441(3) 0.3969(4) -0.1010(3) 0.0389(12) Uani 1 1 d . . .
H27A H 0.3813 0.4312 -0.1183 0.058 Uiso 1 1 calc R . .
H27B H 0.3535 0.3291 -0.1014 0.058 Uiso 1 1 calc R . .
H27C H 0.3406 0.4173 -0.0547 0.058 Uiso 1 1 calc R . .
C28 C 0.1326(2) 0.3991(4) -0.1734(3) 0.0354(12) Uani 1 1 d . . .
H28A H 0.1330 0.4689 -0.1730 0.043 Uiso 1 1 calc R . .
H28B H 0.1372 0.3783 -0.2199 0.043 Uiso 1 1 calc R . .
C29 C 0.0642(3) 0.3646(5) -0.1545(3) 0.0507(16) Uani 1 1 d . . .
H29A H 0.0270 0.3899 -0.1867 0.076 Uiso 1 1 calc R . .
H29B H 0.0587 0.3863 -0.1089 0.076 Uiso 1 1 calc R . .
H29C H 0.0629 0.2956 -0.1558 0.076 Uiso 1 1 calc R . .
C30 C 0.1976(3) 0.4071(4) -0.0339(3) 0.0348(11) Uani 1 1 d . . .
H30A H 0.1544 0.3844 -0.0193 0.042 Uiso 1 1 calc R . .
H30B H 0.2354 0.3829 -0.0013 0.042 Uiso 1 1 calc R . .
C31 C 0.1982(4) 0.5134(4) -0.0304(4) 0.0623(19) Uani 1 1 d . . .
H31A H 0.1939 0.5334 0.0158 0.093 Uiso 1 1 calc R . .
H31B H 0.1600 0.5386 -0.0612 0.093 Uiso 1 1 calc R . .
H31C H 0.2413 0.5371 -0.0434 0.093 Uiso 1 1 calc R . .
C32 C 0.1113(3) -0.1960(4) 0.2537(3) 0.0401(13) Uani 1 1 d . . .
H32A H 0.1210 -0.1987 0.3035 0.048 Uiso 1 1 calc R . .
H32B H 0.0612 -0.1914 0.2421 0.048 Uiso 1 1 calc R . .
C33 C 0.1350(3) -0.2894(4) 0.2250(3) 0.0495(15) Uani 1 1 d . . .
H33A H 0.1115 -0.3421 0.2437 0.074 Uiso 1 1 calc R . .
H33B H 0.1843 -0.2963 0.2371 0.074 Uiso 1 1 calc R . .
H33C H 0.1242 -0.2892 0.1757 0.074 Uiso 1 1 calc R . .
C34 C 0.2402(3) -0.1013(5) 0.2519(3) 0.0529(17) Uani 1 1 d . . .
H34A H 0.2553 -0.1643 0.2383 0.063 Uiso 1 1 calc R . .
H34B H 0.2651 -0.0534 0.2285 0.063 Uiso 1 1 calc R . .
C35 C 0.2587(3) -0.0899(5) 0.3283(3) 0.0573(18) Uani 1 1 d . . .
H35A H 0.3081 -0.0968 0.3401 0.086 Uiso 1 1 calc R . .
H35B H 0.2352 -0.1383 0.3517 0.086 Uiso 1 1 calc R . .
H35C H 0.2445 -0.0274 0.3420 0.086 Uiso 1 1 calc R . .
C36 C 0.1405(3) -0.0980(4) 0.1330(2) 0.0359(12) Uani 1 1 d . . .
H36A H 0.1662 -0.0462 0.1146 0.043 Uiso 1 1 calc R . .
H36B H 0.1603 -0.1584 0.1201 0.043 Uiso 1 1 calc R . .
C37 C 0.0650(3) -0.0927(4) 0.1022(3) 0.0427(14) Uani 1 1 d . . .
H37A H 0.0618 -0.0977 0.0530 0.064 Uiso 1 1 calc R . .
H37B H 0.0456 -0.0324 0.1143 0.064 Uiso 1 1 calc R . .
H37C H 0.0396 -0.1445 0.1198 0.064 Uiso 1 1 calc R . .
C38 C 0.1321(3) 0.2264(5) 0.3823(3) 0.0459(15) Uani 1 1 d . . .
H38A H 0.1244 0.2936 0.3923 0.055 Uiso 1 1 calc R . .
H38B H 0.1160 0.1885 0.4187 0.055 Uiso 1 1 calc R . .
C39 C 0.2073(3) 0.2107(5) 0.3834(3) 0.0453(15) Uani 1 1 d . . .
H39A H 0.2310 0.2289 0.4275 0.068 Uiso 1 1 calc R . .
H39B H 0.2241 0.2489 0.3481 0.068 Uiso 1 1 calc R . .
H39C H 0.2158 0.1439 0.3752 0.068 Uiso 1 1 calc R . .
C40 C 0.0887(3) 0.2946(4) 0.2450(3) 0.0384(13) Uani 1 1 d . . .
H40A H 0.1361 0.2956 0.2339 0.046 Uiso 1 1 calc R . .
H40B H 0.0584 0.2820 0.2026 0.046 Uiso 1 1 calc R . .
C41 C 0.0721(4) 0.3921(5) 0.2697(4) 0.064(2) Uani 1 1 d . . .
H41A H 0.0779 0.4388 0.2347 0.096 Uiso 1 1 calc R . .
H41B H 0.1028 0.4072 0.3107 0.096 Uiso 1 1 calc R . .
H41C H 0.0248 0.3934 0.2796 0.096 Uiso 1 1 calc R . .
C42 C -0.0058(3) 0.2030(4) 0.3237(3) 0.0379(13) Uani 1 1 d . . .
H42A H -0.0129 0.1523 0.3562 0.046 Uiso 1 1 calc R . .
H42B H -0.0122 0.2642 0.3459 0.046 Uiso 1 1 calc R . .
C43 C -0.0593(3) 0.1935(5) 0.2616(3) 0.0497(16) Uani 1 1 d . . .
H43A H -0.1051 0.1977 0.2754 0.075 Uiso 1 1 calc R . .
H43B H -0.0540 0.1324 0.2400 0.075 Uiso 1 1 calc R . .
H43C H -0.0532 0.2442 0.2296 0.075 Uiso 1 1 calc R . .
C44 C 0.4655(3) 0.1958(4) 0.5345(3) 0.0492(15) Uani 1 1 d . . .
H44 H 0.4938 0.2531 0.5294 0.059 Uiso 1 1 calc R A 1
C45 C 0.4404(3) 0.1273(5) 0.0790(3) 0.0519(16) Uani 1 1 d . . .
H45 H 0.3946 0.1407 0.0931 0.062 Uiso 1 1 calc R . .

loop_
_atom_site_aniso_label
_atom_site_aniso_U_11
_atom_site_aniso_U_22
_atom_site_aniso_U_33
_atom_site_aniso_U_23
_atom_site_aniso_U_13
_atom_site_aniso_U_12
Pt1 0.01816(9) 0.01759(9) 0.01048(8) 0.00037(6) 0.00141(5) -0.00178(6)
Pt2 0.01718(9) 0.03667(11) 0.01136(8) -0.00260(7) 0.00356(6) -0.00400(7)
Cl1 0.0676(11) 0.0930(15) 0.0539(10) 0.0086(10) 0.0009(8) -0.0254(11)
Cl2 0.085(2) 0.106(3) 0.126(4) -0.081(3) 0.057(3) -0.045(2)
Cl3 0.103(3) 0.0505(14) 0.0718(18) 0.0082(12) -0.0159(17) 0.0040(14)
Cl4 0.0911(14) 0.0664(13) 0.0616(11) 0.0053(9) -0.0038(10) -0.0141(10)
Cl5 0.0807(13) 0.0565(11) 0.0840(14) -0.0007(10) -0.0127(10) -0.0011(10)
Cl6 0.0816(13) 0.0770(13) 0.0544(10) -0.0092(9) -0.0007(9) -0.0037(11)
P1 0.0293(6) 0.0179(6) 0.0156(5) -0.0006(4) -0.0001(4) 0.0017(5)
P2 0.0248(6) 0.0179(6) 0.0215(6) 0.0022(4) 0.0032(4) 0.0005(5)
P3 0.0238(6) 0.0438(8) 0.0193(6) -0.0040(5) 0.0028(4) 0.0046(5)
P4 0.0240(6) 0.0395(7) 0.0202(6) -0.0092(5) 0.0078(4) -0.0080(5)
O1 0.0228(15) 0.0276(17) 0.0083(13) -0.0017(12) 0.0019(11) -0.0043(13)
O2 0.0240(17) 0.043(2) 0.0238(17) 0.0044(15) -0.0021(13) 0.0019(15)
O3 0.0194(16) 0.040(2) 0.0299(18) 0.0017(15) 0.0071(13) -0.0029(15)
O4 0.0223(16) 0.053(2) 0.0124(15) 0.0016(14) 0.0045(12) -0.0057(15)
O5 0.0203(17) 0.100(3) 0.0146(16) 0.0056(19) 0.0021(13) -0.0015(19)
C1 0.024(2) 0.022(2) 0.0122(19) -0.0025(16) 0.0039(15) -0.0034(17)
C2 0.025(2) 0.021(2) 0.020(2) -0.0034(17) 0.0017(17) -0.0020(18)
C3 0.020(2) 0.023(2) 0.023(2) -0.0056(18) 0.0031(16) -0.0047(18)
C4 0.024(2) 0.030(3) 0.015(2) -0.0030(18) 0.0053(16) -0.0029(19)
C5 0.023(2) 0.045(3) 0.012(2) -0.0010(19) 0.0034(16) -0.006(2)
C6 0.020(2) 0.031(2) 0.015(2) -0.0060(18) 0.0071(16) -0.0052(18)
C7 0.020(2) 0.045(3) 0.015(2) 0.000(2) 0.0004(16) -0.004(2)
C8 0.028(2) 0.036(3) 0.014(2) -0.0037(18) -0.0015(17) 0.000(2)
C9 0.024(2) 0.024(2) 0.0130(19) -0.0010(17) 0.0005(16) 0.0006(18)
C10 0.032(2) 0.025(2) 0.0070(18) 0.0024(16) 0.0027(16) -0.0013(19)
C11 0.032(2) 0.023(2) 0.0107(19) 0.0025(17) 0.0069(16) -0.0028(19)
C12 0.027(2) 0.016(2) 0.0141(19) 0.0006(16) 0.0045(16) 0.0012(17)
C13 0.030(2) 0.021(2) 0.016(2) 0.0037(17) 0.0095(17) -0.0031(18)
C14 0.024(2) 0.029(3) 0.0120(19) 0.0019(17) 0.0002(16) -0.0031(18)
C15 0.024(2) 0.019(2) 0.0111(18) 0.0002(16) 0.0017(15) 0.0005(17)
C16 0.022(2) 0.021(2) 0.0112(19) 0.0004(16) 0.0018(15) -0.0022(17)
C17 0.021(2) 0.019(2) 0.0121(19) 0.0001(15) 0.0041(15) 0.0007(16)
C18 0.024(2) 0.020(2) 0.0091(18) -0.0006(16) 0.0033(15) 0.0016(17)
C19 0.023(2) 0.030(2) 0.0098(18) -0.0003(17) 0.0032(15) -0.0011(18)
C20 0.064(4) 0.026(3) 0.024(3) 0.004(2) -0.009(2) 0.010(3)
C21 0.111(6) 0.029(3) 0.049(4) 0.006(3) -0.030(4) 0.018(4)
C22 0.034(3) 0.025(3) 0.031(3) -0.010(2) 0.004(2) 0.007(2)
C23 0.032(3) 0.048(4) 0.057(4) -0.016(3) 0.009(3) -0.001(3)
C24 0.036(3) 0.023(3) 0.029(3) -0.0023(19) 0.003(2) -0.004(2)
C25 0.044(3) 0.044(3) 0.054(4) 0.003(3) 0.015(3) -0.009(3)
C26 0.037(3) 0.019(2) 0.032(3) 0.0017(19) 0.009(2) -0.003(2)
C27 0.032(3) 0.038(3) 0.048(3) -0.001(3) 0.007(2) -0.007(2)
C28 0.029(3) 0.037(3) 0.039(3) 0.009(2) -0.001(2) 0.006(2)
C29 0.032(3) 0.061(4) 0.056(4) 0.009(3) -0.003(3) 0.010(3)
C30 0.044(3) 0.029(3) 0.033(3) -0.008(2) 0.010(2) 0.001(2)
C31 0.097(6) 0.032(3) 0.063(4) -0.013(3) 0.032(4) 0.007(4)
C32 0.050(3) 0.040(3) 0.031(3) 0.006(2) 0.006(2) 0.008(3)
C33 0.063(4) 0.050(4) 0.036(3) 0.001(3) 0.005(3) 0.016(3)
C34 0.028(3) 0.078(5) 0.050(4) -0.027(3) -0.006(2) 0.016(3)
C35 0.048(4) 0.071(5) 0.047(4) -0.017(3) -0.016(3) 0.026(3)
C36 0.042(3) 0.045(3) 0.023(2) -0.001(2) 0.011(2) 0.000(2)
C37 0.046(3) 0.048(3) 0.030(3) -0.004(3) -0.010(2) 0.007(3)
C38 0.049(3) 0.070(4) 0.019(2) -0.017(3) 0.008(2) -0.016(3)
C39 0.039(3) 0.072(5) 0.023(3) -0.003(3) -0.002(2) -0.014(3)
C40 0.037(3) 0.042(3) 0.038(3) -0.008(2) 0.012(2) -0.004(2)
C41 0.084(5) 0.035(4) 0.079(5) -0.012(3) 0.034(4) -0.006(3)
C42 0.029(3) 0.042(3) 0.047(3) -0.009(3) 0.019(2) -0.006(2)
C43 0.026(3) 0.057(4) 0.069(4) -0.003(3) 0.013(3) 0.003(3)
C44 0.054(4) 0.038(3) 0.056(4) -0.005(3) 0.009(3) -0.012(3)
C45 0.043(3) 0.065(4) 0.048(4) -0.006(3) 0.009(3) -0.010(3)

loop_
_atom_type_symbol
_atom_type_description
_atom_type_scat_dispersion_real
_atom_type_scat_dispersion_imag
_atom_type_scat_source
C C 0.0033 0.0016 'International Tables Vol C Tables 4.2.6.8 and 6.1.1.4'
H H 0.0000 0.0000 'International Tables Vol C Tables 4.2.6.8 and 6.1.1.4'
O O 0.0106 0.0060 'International Tables Vol C Tables 4.2.6.8 and 6.1.1.4'
P P 0.1023 0.0942 'International Tables Vol C Tables 4.2.6.8 and 6.1.1.4'
Cl Cl 0.1484 0.1585 'International Tables Vol C Tables 4.2.6.8 and 6.1.1.4'
Pt Pt -1.7033 8.3905 'International Tables Vol C Tables 4.2.6.8 and 6.1.1.4'

loop_
_geom_angle_atom_site_label_1
_geom_angle_atom_site_label_2
_geom_angle_atom_site_label_3
_geom_angle
_geom_angle_site_symmetry_1
_geom_angle_site_symmetry_3
_geom_angle_publ_flag
C15 Pt1 O1 176.72(15) 3 . ?
C15 Pt1 P2 90.80(12) 3 . ?
O1 Pt1 P2 91.89(9) . . ?
C15 Pt1 P1 87.46(12) 3 . ?
O1 Pt1 P1 89.75(9) . . ?
P2 Pt1 P1 176.33(4) . . ?
C6 Pt2 O4 173.29(15) . . ?
C6 Pt2 P4 89.37(14) . . ?
O4 Pt2 P4 93.03(10) . . ?
C6 Pt2 P3 90.63(14) . . ?
O4 Pt2 P3 86.65(10) . . ?
P4 Pt2 P3 176.94(4) . . ?
C22 P1 C20 106.0(3) . . ?
C22 P1 C24 103.5(2) . . ?
C20 P1 C24 105.2(3) . . ?
C22 P1 Pt1 113.55(17) . . ?
C20 P1 Pt1 112.25(18) . . ?
C24 P1 Pt1 115.36(17) . . ?
C26 P2 C28 103.5(2) . . ?
C26 P2 C30 104.8(2) . . ?
C28 P2 C30 106.1(3) . . ?
C26 P2 Pt1 112.19(16) . . ?
C28 P2 Pt1 116.52(19) . . ?
C30 P2 Pt1 112.68(18) . . ?
C34 P3 C32 105.1(3) . . ?
C34 P3 C36 104.7(3) . . ?
C32 P3 C36 105.5(3) . . ?
C34 P3 Pt2 109.4(2) . . ?
C32 P3 Pt2 118.42(19) . . ?
C36 P3 Pt2 112.70(19) . . ?
C42 P4 C38 102.8(3) . . ?
C42 P4 C40 105.3(3) . . ?
C38 P4 C40 106.6(3) . . ?
C42 P4 Pt2 116.04(19) . . ?
C38 P4 Pt2 111.7(2) . . ?
C40 P4 Pt2 113.45(17) . . ?
C1 O1 Pt1 126.7(3) . . ?
C4 O4 Pt2 130.1(3) . . ?
O1 C1 C5 122.3(4) . . ?
O1 C1 C2 128.1(4) . . ?
C5 C1 C2 109.6(4) . . ?
O2 C2 C1 127.5(4) . . ?
O2 C2 C3 125.8(4) . . ?
C1 C2 C3 106.6(4) . . ?
O3 C3 C4 126.6(4) . . ?
O3 C3 C2 125.7(4) . . ?
C4 C3 C2 107.6(4) . . ?
O4 C4 C5 123.3(4) . . ?
O4 C4 C3 127.8(4) . . ?
C5 C4 C3 108.9(4) . . ?
O5 C5 C1 126.1(4) . . ?
O5 C5 C4 126.6(4) . . ?
C1 C5 C4 107.2(4) . . ?
C19 C6 C7 117.4(4) . . ?
C19 C6 Pt2 121.8(3) . . ?
C7 C6 Pt2 120.8(3) . . ?
C8 C7 C6 121.0(4) . . ?
C8 C7 H7 119.5 . . ?
C6 C7 H7 119.5 . . ?
C7 C8 C9 121.4(4) . . ?
C7 C8 H8 119.3 . . ?
C9 C8 H8 119.3 . . ?
C8 C9 C18 118.2(4) . . ?
C8 C9 C10 121.7(4) . . ?
C18 C9 C10 120.1(4) . . ?
C11 C10 C9 121.4(4) . . ?
C11 C10 H10 119.3 . . ?
C9 C10 H10 119.3 . . ?
C10 C11 C12 121.0(4) . . ?
C10 C11 H11 119.5 . . ?
C12 C11 H11 119.5 . . ?
C13 C12 C17 118.4(4) . . ?
C13 C12 C11 121.9(4) . . ?
C17 C12 C11 119.6(4) . . ?
C14 C13 C12 120.9(4) . . ?
C14 C13 H13 119.6 . . ?
C12 C13 H13 119.6 . . ?
C13 C14 C15 121.2(4) . . ?
C13 C14 H14 119.4 . . ?
C15 C14 H14 119.4 . . ?
C16 C15 C14 117.4(4) . . ?
C16 C15 Pt1 119.5(3) . 3 ?
C14 C15 Pt1 123.1(3) . 3 ?
C15 C16 C17 123.0(4) . . ?
C15 C16 H16 118.5 . . ?
C17 C16 H16 118.5 . . ?
C16 C17 C12 118.9(4) . . ?
C16 C17 C18 122.2(4) . . ?
C12 C17 C18 118.8(4) . . ?
C19 C18 C9 118.8(4) . . ?
C19 C18 C17 122.6(3) . . ?
C9 C18 C17 118.6(4) . . ?
C6 C19 C18 122.9(4) . . ?
C6 C19 H19 118.6 . . ?
C18 C19 H19 118.6 . . ?
C21 C20 P1 115.3(4) . . ?
C21 C20 H20A 108.4 . . ?
P1 C20 H20A 108.4 . . ?
C21 C20 H20B 108.4 . . ?
P1 C20 H20B 108.4 . . ?
H20A C20 H20B 107.5 . . ?
C20 C21 H21A 109.5 . . ?
C20 C21 H21B 109.5 . . ?
H21A C21 H21B 109.5 . . ?
C20 C21 H21C 109.5 . . ?
H21A C21 H21C 109.5 . . ?
H21B C21 H21C 109.5 . . ?
C23 C22 P1 113.0(3) . . ?
C23 C22 H22A 109.0 . . ?
P1 C22 H22A 109.0 . . ?
C23 C22 H22B 109.0 . . ?
P1 C22 H22B 109.0 . . ?
H22A C22 H22B 107.8 . . ?
C22 C23 H23A 109.5 . . ?
C22 C23 H23B 109.5 . . ?
H23A C23 H23B 109.5 . . ?
C22 C23 H23C 109.5 . . ?
H23A C23 H23C 109.5 . . ?
H23B C23 H23C 109.5 . . ?
C25 C24 P1 112.4(4) . . ?
C25 C24 H24A 109.1 . . ?
P1 C24 H24A 109.1 . . ?
C25 C24 H24B 109.1 . . ?
P1 C24 H24B 109.1 . . ?
H24A C24 H24B 107.9 . . ?
C24 C25 H25A 109.5 . . ?
C24 C25 H25B 109.5 . . ?
H25A C25 H25B 109.5 . . ?
C24 C25 H25C 109.5 . . ?
H25A C25 H25C 109.5 . . ?
H25B C25 H25C 109.5 . . ?
C27 C26 P2 112.4(3) . . ?
C27 C26 H26A 109.1 . . ?
P2 C26 H26A 109.1 . . ?
C27 C26 H26B 109.1 . . ?
P2 C26 H26B 109.1 . . ?
H26A C26 H26B 107.9 . . ?
C26 C27 H27A 109.5 . . ?
C26 C27 H27B 109.5 . . ?
H27A C27 H27B 109.5 . . ?
C26 C27 H27C 109.5 . . ?
H27A C27 H27C 109.5 . . ?
H27B C27 H27C 109.5 . . ?
C29 C28 P2 113.2(4) . . ?
C29 C28 H28A 108.9 . . ?
P2 C28 H28A 108.9 . . ?
C29 C28 H28B 108.9 . . ?
P2 C28 H28B 108.9 . . ?
H28A C28 H28B 107.8 . . ?
C28 C29 H29A 109.5 . . ?
C28 C29 H29B 109.5 . . ?
H29A C29 H29B 109.5 . . ?
C28 C29 H29C 109.5 . . ?
H29A C29 H29C 109.5 . . ?
H29B C29 H29C 109.5 . . ?
C31 C30 P2 115.9(4) . . ?
C31 C30 H30A 108.3 . . ?
P2 C30 H30A 108.3 . . ?
C31 C30 H30B 108.3 . . ?
P2 C30 H30B 108.3 . . ?
H30A C30 H30B 107.4 . . ?
C30 C31 H31A 109.5 . . ?
C30 C31 H31B 109.5 . . ?
H31A C31 H31B 109.5 . . ?
C30 C31 H31C 109.5 . . ?
H31A C31 H31C 109.5 . . ?
H31B C31 H31C 109.5 . . ?
C33 C32 P3 116.4(4) . . ?
C33 C32 H32A 108.2 . . ?
P3 C32 H32A 108.2 . . ?
C33 C32 H32B 108.2 . . ?
P3 C32 H32B 108.2 . . ?
H32A C32 H32B 107.3 . . ?
C32 C33 H33A 109.5 . . ?
C32 C33 H33B 109.5 . . ?
H33A C33 H33B 109.5 . . ?
C32 C33 H33C 109.5 . . ?
H33A C33 H33C 109.5 . . ?
H33B C33 H33C 109.5 . . ?
C35 C34 P3 112.6(4) . . ?
C35 C34 H34A 109.1 . . ?
P3 C34 H34A 109.1 . . ?
C35 C34 H34B 109.1 . . ?
P3 C34 H34B 109.1 . . ?
H34A C34 H34B 107.8 . . ?
C34 C35 H35A 109.5 . . ?
C34 C35 H35B 109.5 . . ?
H35A C35 H35B 109.5 . . ?
C34 C35 H35C 109.5 . . ?
H35A C35 H35C 109.5 . . ?
H35B C35 H35C 109.5 . . ?
C37 C36 P3 111.2(4) . . ?
C37 C36 H36A 109.4 . . ?
P3 C36 H36A 109.4 . . ?
C37 C36 H36B 109.4 . . ?
P3 C36 H36B 109.4 . . ?
H36A C36 H36B 108.0 . . ?
C36 C37 H37A 109.5 . . ?
C36 C37 H37B 109.5 . . ?
H37A C37 H37B 109.5 . . ?
C36 C37 H37C 109.5 . . ?
H37A C37 H37C 109.5 . . ?
H37B C37 H37C 109.5 . . ?
C39 C38 P4 114.7(4) . . ?
C39 C38 H38A 108.6 . . ?
P4 C38 H38A 108.6 . . ?
C39 C38 H38B 108.6 . . ?
P4 C38 H38B 108.6 . . ?
H38A C38 H38B 107.6 . . ?
C38 C39 H39A 109.5 . . ?
C38 C39 H39B 109.5 . . ?
H39A C39 H39B 109.5 . . ?
C38 C39 H39C 109.5 . . ?
H39A C39 H39C 109.5 . . ?
H39B C39 H39C 109.5 . . ?
C41 C40 P4 116.9(4) . . ?
C41 C40 H40A 108.1 . . ?
P4 C40 H40A 108.1 . . ?
C41 C40 H40B 108.1 . . ?
P4 C40 H40B 108.1 . . ?
H40A C40 H40B 107.3 . . ?
C40 C41 H41A 109.5 . . ?
C40 C41 H41B 109.5 . . ?
H41A C41 H41B 109.5 . . ?
C40 C41 H41C 109.5 . . ?
H41A C41 H41C 109.5 . . ?
H41B C41 H41C 109.5 . . ?
C43 C42 P4 112.4(4) . . ?
C43 C42 H42A 109.1 . . ?
P4 C42 H42A 109.1 . . ?
C43 C42 H42B 109.1 . . ?
P4 C42 H42B 109.1 . . ?
H42A C42 H42B 107.9 . . ?
C42 C43 H43A 109.5 . . ?
C42 C43 H43B 109.5 . . ?
H43A C43 H43B 109.5 . . ?
C42 C43 H43C 109.5 . . ?
H43A C43 H43C 109.5 . . ?
H43B C43 H43C 109.5 . . ?
Cl3' C44 Cl2 82.8(6) . . ?
Cl3' C44 Cl1 117.1(6) . . ?
Cl2 C44 Cl1 114.2(4) . . ?
Cl3' C44 Cl3 28.1(6) . . ?
Cl2 C44 Cl3 110.6(4) . . ?
Cl1 C44 Cl3 106.9(4) . . ?
Cl3' C44 Cl2' 108.3(7) . . ?
Cl2 C44 Cl2' 29.0(4) . . ?
Cl1 C44 Cl2' 89.8(6) . . ?
Cl3 C44 Cl2' 136.2(6) . . ?
Cl3' C44 H44 123.2 . . ?
Cl2 C44 H44 108.3 . . ?
Cl1 C44 H44 108.3 . . ?
Cl3 C44 H44 108.3 . . ?
Cl2' C44 H44 103.9 . . ?
Cl5 C45 Cl6 110.4(4) . . ?
Cl5 C45 Cl4 110.7(4) . . ?
Cl6 C45 Cl4 111.5(4) . . ?
Cl5 C45 H45 108.1 . . ?
Cl6 C45 H45 108.1 . . ?
Cl4 C45 H45 108.1 . . ?

loop_
_geom_bond_atom_site_label_1
_geom_bond_atom_site_label_2
_geom_bond_distance
_geom_bond_site_symmetry_2
_geom_bond_publ_flag
Pt1 C15 2.006(4) 3 ?
Pt1 O1 2.128(3) . ?
Pt1 P2 2.2949(12) . ?
Pt1 P1 2.2977(12) . ?
Pt2 C6 1.995(4) . ?
Pt2 O4 2.139(3) . ?
Pt2 P4 2.2996(13) . ?
Pt2 P3 2.3003(14) . ?
Cl1 C44 1.746(7) . ?
Cl2 C44 1.719(7) . ?
Cl3 C44 1.781(7) . ?
Cl2' C44 1.806(14) . ?
Cl3' C44 1.695(16) . ?
Cl4 C45 1.758(7) . ?
Cl5 C45 1.740(7) . ?
Cl6 C45 1.743(6) . ?
P1 C22 1.825(5) . ?
P1 C20 1.830(5) . ?
P1 C24 1.838(5) . ?
P2 C26 1.821(5) . ?
P2 C28 1.821(5) . ?
P2 C30 1.830(5) . ?
P3 C34 1.815(5) . ?
P3 C32 1.819(6) . ?
P3 C36 1.831(5) . ?
P4 C42 1.816(5) . ?
P4 C38 1.827(5) . ?
P4 C40 1.829(6) . ?
O1 C1 1.264(5) . ?
O2 C2 1.226(5) . ?
O3 C3 1.230(5) . ?
O4 C4 1.254(5) . ?
O5 C5 1.237(5) . ?
C1 C5 1.462(6) . ?
C1 C2 1.472(6) . ?
C2 C3 1.488(6) . ?
C3 C4 1.473(6) . ?
C4 C5 1.465(6) . ?
C6 C19 1.380(6) . ?
C6 C7 1.413(6) . ?
C7 C8 1.377(6) . ?
C7 H7 0.9500 . ?
C8 C9 1.407(6) . ?
C8 H8 0.9500 . ?
C9 C18 1.415(5) . ?
C9 C10 1.425(6) . ?
C10 C11 1.349(6) . ?
C10 H10 0.9500 . ?
C11 C12 1.437(6) . ?
C11 H11 0.9500 . ?
C12 C13 1.413(6) . ?
C12 C17 1.416(6) . ?
C13 C14 1.383(6) . ?
C13 H13 0.9500 . ?
C14 C15 1.419(6) . ?
C14 H14 0.9500 . ?
C15 C16 1.378(6) . ?
C15 Pt1 2.006(4) 3 ?
C16 C17 1.404(5) . ?
C16 H16 0.9500 . ?
C17 C18 1.467(6) . ?
C18 C19 1.408(6) . ?
C19 H19 0.9500 . ?
C20 C21 1.531(8) . ?
C20 H20A 0.9900 . ?
C20 H20B 0.9900 . ?
C21 H21A 0.9800 . ?
C21 H21B 0.9800 . ?
C21 H21C 0.9800 . ?
C22 C23 1.519(7) . ?
C22 H22A 0.9900 . ?
C22 H22B 0.9900 . ?
C23 H23A 0.9800 . ?
C23 H23B 0.9800 . ?
C23 H23C 0.9800 . ?
C24 C25 1.519(7) . ?
C24 H24A 0.9900 . ?
C24 H24B 0.9900 . ?
C25 H25A 0.9800 . ?
C25 H25B 0.9800 . ?
C25 H25C 0.9800 . ?
C26 C27 1.518(7) . ?
C26 H26A 0.9900 . ?
C26 H26B 0.9900 . ?
C27 H27A 0.9800 . ?
C27 H27B 0.9800 . ?
C27 H27C 0.9800 . ?
C28 C29 1.530(8) . ?
C28 H28A 0.9900 . ?
C28 H28B 0.9900 . ?
C29 H29A 0.9800 . ?
C29 H29B 0.9800 . ?
C29 H29C 0.9800 . ?
C30 C31 1.510(8) . ?
C30 H30A 0.9900 . ?
C30 H30B 0.9900 . ?
C31 H31A 0.9800 . ?
C31 H31B 0.9800 . ?
C31 H31C 0.9800 . ?
C32 C33 1.540(8) . ?
C32 H32A 0.9900 . ?
C32 H32B 0.9900 . ?
C33 H33A 0.9800 . ?
C33 H33B 0.9800 . ?
C33 H33C 0.9800 . ?
C34 C35 1.533(8) . ?
C34 H34A 0.9900 . ?
C34 H34B 0.9900 . ?
C35 H35A 0.9800 . ?
C35 H35B 0.9800 . ?
C35 H35C 0.9800 . ?
C36 C37 1.542(7) . ?
C36 H36A 0.9900 . ?
C36 H36B 0.9900 . ?
C37 H37A 0.9800 . ?
C37 H37B 0.9800 . ?
C37 H37C 0.9800 . ?
C38 C39 1.499(8) . ?
C38 H38A 0.9900 . ?
C38 H38B 0.9900 . ?
C39 H39A 0.9800 . ?
C39 H39B 0.9800 . ?
C39 H39C 0.9800 . ?
C40 C41 1.519(8) . ?
C40 H40A 0.9900 . ?
C40 H40B 0.9900 . ?
C41 H41A 0.9800 . ?
C41 H41B 0.9800 . ?
C41 H41C 0.9800 . ?
C42 C43 1.531(8) . ?
C42 H42A 0.9900 . ?
C42 H42B 0.9900 . ?
C43 H43A 0.9800 . ?
C43 H43B 0.9800 . ?
C43 H43C 0.9800 . ?
C44 H44 1.0000 . ?
C45 H45 1.0000 . ?

loop_
_geom_torsion_atom_site_label_1
_geom_torsion_atom_site_label_2
_geom_torsion_atom_site_label_3
_geom_torsion_atom_site_label_4
_geom_torsion
_geom_torsion_site_symmetry_1
_geom_torsion_site_symmetry_2
_geom_torsion_site_symmetry_3
_geom_torsion_site_symmetry_4
_geom_torsion_publ_flag
C15 Pt1 P1 C22 53.1(2) 3 . . . ?
O1 Pt1 P1 C22 -125.13(19) . . . . ?
P2 Pt1 P1 C22 -8.5(7) . . . . ?
C15 Pt1 P1 C20 173.3(3) 3 . . . ?
O1 Pt1 P1 C20 -5.0(2) . . . . ?
P2 Pt1 P1 C20 111.7(7) . . . . ?
C15 Pt1 P1 C24 -66.1(2) 3 . . . ?
O1 Pt1 P1 C24 115.57(19) . . . . ?
P2 Pt1 P1 C24 -127.8(6) . . . . ?
C15 Pt1 P2 C26 -77.5(2) 3 . . . ?
O1 Pt1 P2 C26 100.64(19) . . . . ?
P1 Pt1 P2 C26 -15.9(7) . . . . ?
C15 Pt1 P2 C28 41.5(2) 3 . . . ?
O1 Pt1 P2 C28 -140.3(2) . . . . ?
P1 Pt1 P2 C28 103.1(7) . . . . ?
C15 Pt1 P2 C30 164.6(2) 3 . . . ?
O1 Pt1 P2 C30 -17.3(2) . . . . ?
P1 Pt1 P2 C30 -133.9(6) . . . . ?
C6 Pt2 P3 C34 -115.5(3) . . . . ?
O4 Pt2 P3 C34 58.3(3) . . . . ?
P4 Pt2 P3 C34 -25.6(9) . . . . ?
C6 Pt2 P3 C32 4.7(2) . . . . ?
O4 Pt2 P3 C32 178.6(2) . . . . ?
P4 Pt2 P3 C32 94.6(9) . . . . ?
C6 Pt2 P3 C36 128.4(2) . . . . ?
O4 Pt2 P3 C36 -57.7(2) . . . . ?
P4 Pt2 P3 C36 -141.7(8) . . . . ?
C6 Pt2 P4 C42 -33.7(2) . . . . ?
O4 Pt2 P4 C42 152.5(2) . . . . ?
P3 Pt2 P4 C42 -123.7(9) . . . . ?
C6 Pt2 P4 C38 83.6(2) . . . . ?
O4 Pt2 P4 C38 -90.1(2) . . . . ?
P3 Pt2 P4 C38 -6.4(9) . . . . ?
C6 Pt2 P4 C40 -155.9(2) . . . . ?
O4 Pt2 P4 C40 30.4(2) . . . . ?
P3 Pt2 P4 C40 114.2(9) . . . . ?
C15 Pt1 O1 C1 -118(3) 3 . . . ?
P2 Pt1 O1 C1 96.4(3) . . . . ?
P1 Pt1 O1 C1 -86.9(3) . . . . ?
C6 Pt2 O4 C4 154.7(12) . . . . ?
P4 Pt2 O4 C4 -94.5(4) . . . . ?
P3 Pt2 O4 C4 88.5(4) . . . . ?
Pt1 O1 C1 C5 161.2(3) . . . . ?
Pt1 O1 C1 C2 -18.9(6) . . . . ?
O1 C1 C2 O2 -2.5(8) . . . . ?
C5 C1 C2 O2 177.4(5) . . . . ?
O1 C1 C2 C3 177.8(4) . . . . ?
C5 C1 C2 C3 -2.3(5) . . . . ?
O2 C2 C3 O3 1.1(8) . . . . ?
C1 C2 C3 O3 -179.1(4) . . . . ?
O2 C2 C3 C4 -178.4(4) . . . . ?
C1 C2 C3 C4 1.3(5) . . . . ?
Pt2 O4 C4 C5 -161.7(4) . . . . ?
Pt2 O4 C4 C3 16.9(7) . . . . ?
O3 C3 C4 O4 1.8(8) . . . . ?
C2 C3 C4 O4 -178.7(5) . . . . ?
O3 C3 C4 C5 -179.4(5) . . . . ?
C2 C3 C4 C5 0.1(5) . . . . ?
O1 C1 C5 O5 -0.2(8) . . . . ?
C2 C1 C5 O5 179.9(5) . . . . ?
O1 C1 C5 C4 -177.7(4) . . . . ?
C2 C1 C5 C4 2.4(5) . . . . ?
O4 C4 C5 O5 -0.1(9) . . . . ?
C3 C4 C5 O5 -179.0(5) . . . . ?
O4 C4 C5 C1 177.3(4) . . . . ?
C3 C4 C5 C1 -1.6(5) . . . . ?
O4 Pt2 C6 C19 -144.2(12) . . . . ?
P4 Pt2 C6 C19 104.8(4) . . . . ?
P3 Pt2 C6 C19 -78.3(4) . . . . ?
O4 Pt2 C6 C7 35.1(16) . . . . ?
P4 Pt2 C6 C7 -75.9(4) . . . . ?
P3 Pt2 C6 C7 101.0(4) . . . . ?
C19 C6 C7 C8 -4.2(7) . . . . ?
Pt2 C6 C7 C8 176.4(4) . . . . ?
C6 C7 C8 C9 1.6(8) . . . . ?
C7 C8 C9 C18 3.1(7) . . . . ?
C7 C8 C9 C10 -175.5(5) . . . . ?
C8 C9 C10 C11 178.5(5) . . . . ?
C18 C9 C10 C11 -0.1(7) . . . . ?
C9 C10 C11 C12 3.4(7) . . . . ?
C10 C11 C12 C13 178.4(4) . . . . ?
C10 C11 C12 C17 -0.7(7) . . . . ?
C17 C12 C13 C14 2.3(7) . . . . ?
C11 C12 C13 C14 -176.9(4) . . . . ?
C12 C13 C14 C15 0.9(7) . . . . ?
C13 C14 C15 C16 -1.7(7) . . . . ?
C13 C14 C15 Pt1 -179.7(3) . . . 3 ?
C14 C15 C16 C17 -0.7(7) . . . . ?
Pt1 C15 C16 C17 177.4(3) 3 . . . ?
C15 C16 C17 C12 3.8(7) . . . . ?
C15 C16 C17 C18 -176.4(4) . . . . ?
C13 C12 C17 C16 -4.5(6) . . . . ?
C11 C12 C17 C16 174.6(4) . . . . ?
C13 C12 C17 C18 175.7(4) . . . . ?
C11 C12 C17 C18 -5.1(6) . . . . ?
C8 C9 C18 C19 -5.0(6) . . . . ?
C10 C9 C18 C19 173.7(4) . . . . ?
C8 C9 C18 C17 175.6(4) . . . . ?
C10 C9 C18 C17 -5.8(6) . . . . ?
C16 C17 C18 C19 9.1(7) . . . . ?
C12 C17 C18 C19 -171.1(4) . . . . ?
C16 C17 C18 C9 -171.5(4) . . . . ?
C12 C17 C18 C9 8.3(6) . . . . ?
C7 C6 C19 C18 2.2(7) . . . . ?
Pt2 C6 C19 C18 -178.4(3) . . . . ?
C9 C18 C19 C6 2.4(7) . . . . ?
C17 C18 C19 C6 -178.2(4) . . . . ?
C22 P1 C20 C21 -50.4(6) . . . . ?
C24 P1 C20 C21 58.9(6) . . . . ?
Pt1 P1 C20 C21 -174.9(5) . . . . ?
C20 P1 C22 C23 -65.7(5) . . . . ?
C24 P1 C22 C23 -176.2(4) . . . . ?
Pt1 P1 C22 C23 57.9(4) . . . . ?
C22 P1 C24 C25 179.8(4) . . . . ?
C20 P1 C24 C25 68.8(4) . . . . ?
Pt1 P1 C24 C25 -55.5(4) . . . . ?
C28 P2 C26 C27 175.8(4) . . . . ?
C30 P2 C26 C27 64.8(4) . . . . ?
Pt1 P2 C26 C27 -57.7(4) . . . . ?
C26 P2 C28 C29 -174.1(4) . . . . ?
C30 P2 C28 C29 -64.1(5) . . . . ?
Pt1 P2 C28 C29 62.3(5) . . . . ?
C26 P2 C30 C31 48.5(5) . . . . ?
C28 P2 C30 C31 -60.6(5) . . . . ?
Pt1 P2 C30 C31 170.8(4) . . . . ?
C34 P3 C32 C33 -60.6(5) . . . . ?
C36 P3 C32 C33 49.7(5) . . . . ?
Pt2 P3 C32 C33 177.0(4) . . . . ?
C32 P3 C34 C35 -72.4(6) . . . . ?
C36 P3 C34 C35 176.7(5) . . . . ?
Pt2 P3 C34 C35 55.7(6) . . . . ?
C34 P3 C36 C37 177.8(5) . . . . ?
C32 P3 C36 C37 67.2(5) . . . . ?
Pt2 P3 C36 C37 -63.4(4) . . . . ?
C42 P4 C38 C39 170.1(5) . . . . ?
C40 P4 C38 C39 -79.4(5) . . . . ?
Pt2 P4 C38 C39 45.1(5) . . . . ?
C42 P4 C40 C41 55.1(5) . . . . ?
C38 P4 C40 C41 -53.6(6) . . . . ?
Pt2 P4 C40 C41 -177.0(4) . . . . ?
C38 P4 C42 C43 172.1(5) . . . . ?
C40 P4 C42 C43 60.6(5) . . . . ?
Pt2 P4 C42 C43 -65.7(5) . . . . ?
